data_4132536
loop_
_publ_author_name
'Li, Ke'
'Li, Mao-Lin'
'Zhang, Qi'
'Zhu, Shou-Fei'
'Zhou, Qi-Lin'

_publ_section_title
;
 Highly Enantioselective Nickel-Catalyzed Intramolecular Hydroalkenylation
 of N- and O-Tethered 1,6-Dienes To Form Six-Membered Heterocycles.
;
_journal_issue 24
_journal_name_full 'Journal of the American Chemical Society'
_journal_page_first 7458
_journal_page_last 7461
_journal_paper_doi 10.1021/jacs.8b04703
_journal_volume 140
_journal_year 2018
_chemical_absolute_configuration ad
_chemical_formula_moiety 'C19 H21 N O2 S'
_chemical_formula_sum 'C19 H21 N O2 S'
_chemical_formula_weight 327.43
_space_group_crystal_system monoclinic
_space_group_IT_number 4
_space_group_name_Hall 'P 2yb'
_space_group_name_H-M_alt 'P 1 21 1'
_atom_sites_solution_hydrogens geom
_atom_sites_solution_primary direct
_audit_creation_date 2016-05-17
_audit_creation_method
;
Olex2 1.2-ac21
(compiled 2015.09.16 svn.r134, GUI svn.r4998)
;
_cell_angle_alpha 90
_cell_angle_beta 115.687(6)
_cell_angle_gamma 90
_cell_formula_units_Z 2
_cell_length_a 5.6458(3)
_cell_length_b 26.6994(9)
_cell_length_c 6.1070(2)
_cell_measurement_reflns_used 4969
_cell_measurement_temperature 113.15
_cell_measurement_theta_max 31.1130
_cell_measurement_theta_min 3.0600
_cell_volume 829.59(7)
_computing_cell_refinement
;
CrysAlisPro 1.171.38.41 (Rigaku OD, 2015)
;
_computing_data_collection
;
CrystalClear-SM Expert 2.1 b42 (Rigaku, 2015)
;
_computing_data_reduction
;
CrysAlisPro 1.171.38.41 (Rigaku OD, 2015)
;
_computing_molecular_graphics 'Olex2 (Dolomanov et al., 2009)'
_computing_publication_material 'Olex2 (Dolomanov et al., 2009)'
_computing_structure_refinement 'ShelXL (Sheldrick, 2008)'
_computing_structure_solution 'ShelXT (Sheldrick, 2015)'
_diffrn_ambient_temperature 113.15
_diffrn_detector PILT
_diffrn_detector_area_resol_mean 5.814
_diffrn_detector_type 'Rigaku Pilatus 200K'
_diffrn_measured_fraction_theta_full 0.984
_diffrn_measured_fraction_theta_max 0.904
_diffrn_measurement_details
;
List of Runs (angles in degrees, time in seconds):

  # Type    Start    End  Width  t~exp~   \w     \q     \k     \f   Frames
--------------------------------------------------------------------------
  1  \w   -120.00  60.00   0.50    5.00    --  -30.00  45.00   0.00  360
  2  \w   -120.00  60.00   0.50    5.00    --  -30.00  45.00  90.00  360
  3  \w   -120.00  60.00   0.50    5.00    --  -30.00  45.00 180.00  360
;
_diffrn_measurement_device 'AFC10: Fixed Chi 2 circle'
_diffrn_measurement_device_type 'Rigaku Xtalab P200'
_diffrn_measurement_method 'profile data from \w-scans'
_diffrn_measurement_specimen_support 'Mitegen 50um'
_diffrn_orient_matrix_type 'CrysAlisPro convention (1999,Acta A55,543-557)'
_diffrn_orient_matrix_UB_11 -0.0184478000
_diffrn_orient_matrix_UB_12 0.0121430000
_diffrn_orient_matrix_UB_13 -0.1095816000
_diffrn_orient_matrix_UB_21 -0.0039276000
_diffrn_orient_matrix_UB_22 0.0235304000
_diffrn_orient_matrix_UB_23 0.0521054000
_diffrn_orient_matrix_UB_31 0.1381716000
_diffrn_orient_matrix_UB_32 0.0022993000
_diffrn_orient_matrix_UB_33 0.0433184000
_diffrn_radiation_collimation 0.3
_diffrn_radiation_monochromator Confocal
_diffrn_radiation_probe x-ray
_diffrn_radiation_type MoK\a
_diffrn_radiation_wavelength 0.71073
_diffrn_reflns_av_R_equivalents 0.0197
_diffrn_reflns_av_unetI/netI 0.0318
_diffrn_reflns_Laue_measured_fraction_full 0.984
_diffrn_reflns_Laue_measured_fraction_max 0.904
_diffrn_reflns_limit_h_max 8
_diffrn_reflns_limit_h_min -8
_diffrn_reflns_limit_k_max 38
_diffrn_reflns_limit_k_min -37
_diffrn_reflns_limit_l_max 8
_diffrn_reflns_limit_l_min -8
_diffrn_reflns_number 8060
_diffrn_reflns_point_group_measured_fraction_full 0.909
_diffrn_reflns_point_group_measured_fraction_max 0.802
_diffrn_reflns_theta_full 26.000
_diffrn_reflns_theta_max 31.566
_diffrn_reflns_theta_min 1.525
_diffrn_source 'Rotating Anode'
_diffrn_source_current 24.0
_diffrn_source_power 1.2
_diffrn_source_target Mo
_diffrn_source_type 'Rotating Anode'
_diffrn_source_voltage 50.0
_exptl_absorpt_coefficient_mu 0.204
_exptl_absorpt_correction_T_max 1.00000
_exptl_absorpt_correction_T_min 0.42241
_exptl_absorpt_correction_type multi-scan
_exptl_absorpt_process_details
;
CrysAlisPro 1.171.38.41 (Rigaku Oxford Diffraction, 2015)
Empirical absorption correction using spherical harmonics,
 implemented in SCALE3 ABSPACK scaling algorithm.
;
_exptl_crystal_colour colourless
_exptl_crystal_colour_primary colourless
_exptl_crystal_density_diffrn 1.311
_exptl_crystal_description plate
_exptl_crystal_F_000 348
_exptl_crystal_size_max 0.32
_exptl_crystal_size_mid 0.28
_exptl_crystal_size_min 0.12
_refine_diff_density_max 0.504
_refine_diff_density_min -0.521
_refine_diff_density_rms 0.055
_refine_ls_abs_structure_details
;
 Flack x determined using 1698 quotients [(I+)-(I-)]/[(I+)+(I-)]
 (Parsons, Flack and Wagner, Acta Cryst. B69 (2013) 249-259).
;
_refine_ls_abs_structure_Flack 0.05(3)
_refine_ls_extinction_method none
_refine_ls_goodness_of_fit_ref 1.067
_refine_ls_hydrogen_treatment constr
_refine_ls_matrix_type full
_refine_ls_number_parameters 209
_refine_ls_number_reflns 4450
_refine_ls_number_restraints 1
_refine_ls_restrained_S_all 1.067
_refine_ls_R_factor_all 0.0382
_refine_ls_R_factor_gt 0.0364
_refine_ls_shift/su_max 0.002
_refine_ls_shift/su_mean 0.000
_refine_ls_structure_factor_coef Fsqd
_refine_ls_weighting_details 'w=1/[\s^2^(Fo^2^)+(0.0700P)^2^+0.0330P] where P=(Fo^2^+2Fc^2^)/3'
_refine_ls_weighting_scheme calc
_refine_ls_wR_factor_gt 0.1020
_refine_ls_wR_factor_ref 0.1030
_reflns_Friedel_coverage 0.741
_reflns_Friedel_fraction_full 0.830
_reflns_Friedel_fraction_max 0.696
_reflns_number_gt 4227
_reflns_number_total 4450
_reflns_threshold_expression 'I > 2\s(I)'
_cod_data_source_file ja8b04703_si_002.cif
_cod_data_source_block m20160518b
_cod_original_cell_volume 829.58(7)
_cod_database_code 4132536
_chemical_oxdiff_formula C19H21NO2S
_shelx_space_group_comment
;
The symmetry employed for this shelxl refinement is uniquely defined
by the following loop, which should always be used as a source of
symmetry information in preference to the above space-group names.
They are only intended as comments.
;
_shelx_estimated_absorpt_t_max 0.976
_shelx_estimated_absorpt_t_min 0.937
_reflns_odcompleteness_completeness 90.44
_reflns_odcompleteness_iscentric 1
_reflns_odcompleteness_theta 31.49
_olex2_refinement_description
;
1. Fixed Uiso
 At 1.2 times of:
  All C(H) groups, All C(H,H) groups
 At 1.5 times of:
  All C(H,H,H) groups
2.a Ternary CH refined with riding coordinates:
 C3(H3)
2.b Secondary CH2 refined with riding coordinates:
 C1(H1A,H1B), C4(H4A,H4B), C5(H5A,H5B)
2.c Aromatic/amide H refined with riding coordinates:
 C8(H8), C9(H9), C10(H10), C11(H11), C12(H12), C14(H14), C15(H15), C17(H17),
 C18(H18)
2.d X=CH2 refined with riding coordinates:
 C6(H6A,H6B)
2.e Idealised Me refined as rotating group:
 C19(H19A,H19B,H19C)
;
_shelx_shelxl_version_number 2014/8
_olex2_submission_special_instructions 'No special instructions were received'
_oxdiff_exptl_absorpt_empirical_details
;
Empirical correction (ABSPACK) includes:
- Absorption correction using spherical harmonics
- Frame scaling
- Detector area scaling
;
_oxdiff_exptl_absorpt_empirical_full_max 1.789
_oxdiff_exptl_absorpt_empirical_full_min 0.446

loop_
_space_group_symop_operation_xyz
'x, y, z'
'-x, y+1/2, -z'

loop_
_atom_site_label
_atom_site_type_symbol
_atom_site_fract_x
_atom_site_fract_y
_atom_site_fract_z
_atom_site_U_iso_or_equiv
_atom_site_adp_type
_atom_site_occupancy
_atom_site_site_symmetry_order
_atom_site_calc_flag
_atom_site_refinement_flags_posn
S1 S 1.02822(9) 0.44671(2) 0.38767(8) 0.01971(12) Uani 1 1 d .
O1 O 1.0729(3) 0.44426(7) 0.1739(3) 0.0264(3) Uani 1 1 d .
O2 O 1.2471(3) 0.44787(7) 0.6231(3) 0.0257(3) Uani 1 1 d .
N1 N 0.8558(4) 0.49779(6) 0.3635(3) 0.0177(3) Uani 1 1 d .
C1 C 0.7909(4) 0.50734(8) 0.5698(4) 0.0188(4) Uani 1 1 d .
H1A H 0.9506 0.5036 0.7249 0.023 Uiso 1 1 calc R
H1B H 0.6588 0.4827 0.5678 0.023 Uiso 1 1 calc R
C2 C 0.6829(4) 0.55986(8) 0.5501(3) 0.0177(4) Uani 1 1 d .
C3 C 0.4491(4) 0.57044(7) 0.3098(4) 0.0177(4) Uani 1 1 d .
H3 H 0.3085 0.5460 0.2950 0.021 Uiso 1 1 calc R
C4 C 0.5299(5) 0.55817(8) 0.1069(3) 0.0201(4) Uani 1 1 d .
H4A H 0.3779 0.5633 -0.0526 0.024 Uiso 1 1 calc R
H4B H 0.6719 0.5812 0.1174 0.024 Uiso 1 1 calc R
C5 C 0.6246(4) 0.50443(8) 0.1255(3) 0.0197(4) Uani 1 1 d .
H5A H 0.4827 0.4811 0.1123 0.024 Uiso 1 1 calc R
H5B H 0.6739 0.4971 -0.0082 0.024 Uiso 1 1 calc R
C6 C 0.7910(4) 0.59233(8) 0.7320(4) 0.0220(4) Uani 1 1 d .
H6A H 0.9382 0.5827 0.8768 0.026 Uiso 1 1 calc R
H6B H 0.7211 0.6252 0.7170 0.026 Uiso 1 1 calc R
C7 C 0.3342(4) 0.62232(8) 0.2925(4) 0.0192(4) Uani 1 1 d .
C8 C 0.1860(4) 0.63239(8) 0.4202(4) 0.0240(4) Uani 1 1 d .
H8 H 0.1631 0.6069 0.5178 0.029 Uiso 1 1 calc R
C9 C 0.0716(5) 0.67890(9) 0.4074(4) 0.0293(5) Uani 1 1 d .
H9 H -0.0278 0.6851 0.4965 0.035 Uiso 1 1 calc R
C10 C 0.1023(5) 0.71644(9) 0.2643(5) 0.0336(5) Uani 1 1 d .
H10 H 0.0230 0.7483 0.2535 0.040 Uiso 1 1 calc R
C11 C 0.2491(5) 0.70691(9) 0.1379(5) 0.0337(5) Uani 1 1 d .
H11 H 0.2713 0.7325 0.0403 0.040 Uiso 1 1 calc R
C12 C 0.3651(5) 0.66045(8) 0.1516(4) 0.0248(4) Uani 1 1 d .
H12 H 0.4664 0.6546 0.0640 0.030 Uiso 1 1 calc R
C13 C 0.8239(4) 0.39641(8) 0.3813(4) 0.0205(4) Uani 1 1 d .
C14 C 0.6412(5) 0.37822(8) 0.1582(4) 0.0246(4) Uani 1 1 d .
H14 H 0.6365 0.3910 0.0112 0.030 Uiso 1 1 calc R
C15 C 0.4670(5) 0.34136(9) 0.1526(5) 0.0283(5) Uani 1 1 d .
H15 H 0.3435 0.3286 0.0006 0.034 Uiso 1 1 calc R
C16 C 0.4696(6) 0.32252(9) 0.3670(5) 0.0275(5) Uani 1 1 d .
C17 C 0.6535(5) 0.34120(9) 0.5869(4) 0.0273(5) Uani 1 1 d .
H17 H 0.6587 0.3283 0.7339 0.033 Uiso 1 1 calc R
C18 C 0.8303(4) 0.37832(8) 0.5974(4) 0.0224(4) Uani 1 1 d .
H18 H 0.9534 0.3911 0.7494 0.027 Uiso 1 1 calc R
C19 C 0.2730(6) 0.28338(11) 0.3594(6) 0.0400(6) Uani 1 1 d .
H19A H 0.0949 0.2972 0.2778 0.060 Uiso 1 1 calc GR
H19B H 0.3089 0.2736 0.5255 0.060 Uiso 1 1 calc GR
H19C H 0.2876 0.2540 0.2700 0.060 Uiso 1 1 calc GR

loop_
_atom_site_aniso_label
_atom_site_aniso_U_11
_atom_site_aniso_U_22
_atom_site_aniso_U_33
_atom_site_aniso_U_23
_atom_site_aniso_U_13
_atom_site_aniso_U_12
S1 0.0166(2) 0.0246(2) 0.0198(2) -0.00155(18) 0.00971(17) -0.00019(19)
O1 0.0256(8) 0.0341(7) 0.0265(7) -0.0021(7) 0.0180(6) 0.0008(8)
O2 0.0160(7) 0.0314(7) 0.0256(7) -0.0023(7) 0.0051(5) -0.0001(7)
N1 0.0165(9) 0.0240(8) 0.0138(7) -0.0015(6) 0.0077(6) 0.0000(6)
C1 0.0179(10) 0.0244(9) 0.0152(8) 0.0001(7) 0.0083(7) -0.0005(7)
C2 0.0160(9) 0.0251(9) 0.0147(8) -0.0005(7) 0.0091(7) -0.0009(7)
C3 0.0153(9) 0.0236(9) 0.0147(8) 0.0000(7) 0.0070(7) -0.0008(7)
C4 0.0213(10) 0.0258(10) 0.0136(8) 0.0002(7) 0.0081(7) 0.0002(8)
C5 0.0196(10) 0.0255(9) 0.0135(8) -0.0020(7) 0.0069(7) -0.0002(7)
C6 0.0184(10) 0.0304(10) 0.0178(8) -0.0027(7) 0.0084(8) -0.0006(8)
C7 0.0159(10) 0.0234(9) 0.0172(8) -0.0012(7) 0.0060(7) -0.0018(7)
C8 0.0207(10) 0.0282(10) 0.0257(10) -0.0008(8) 0.0125(8) -0.0003(8)
C9 0.0248(12) 0.0314(11) 0.0354(12) -0.0029(9) 0.0165(10) 0.0015(9)
C10 0.0312(13) 0.0244(10) 0.0461(14) -0.0005(9) 0.0175(12) 0.0040(9)
C11 0.0344(14) 0.0258(11) 0.0433(14) 0.0074(9) 0.0192(11) 0.0022(9)
C12 0.0253(11) 0.0255(9) 0.0263(9) 0.0034(8) 0.0137(9) 0.0008(8)
C13 0.0216(11) 0.0188(9) 0.0223(9) -0.0013(7) 0.0106(8) 0.0007(7)
C14 0.0269(12) 0.0262(10) 0.0192(9) -0.0018(7) 0.0085(9) 0.0000(8)
C15 0.0257(12) 0.0263(10) 0.0261(10) -0.0031(8) 0.0047(9) -0.0037(8)
C16 0.0299(12) 0.0213(10) 0.0325(12) -0.0015(8) 0.0148(10) -0.0031(9)
C17 0.0347(14) 0.0245(10) 0.0266(11) -0.0002(8) 0.0168(10) -0.0026(9)
C18 0.0265(12) 0.0219(9) 0.0180(9) -0.0008(7) 0.0087(9) -0.0002(8)
C19 0.0360(15) 0.0362(13) 0.0466(15) -0.0006(11) 0.0168(12) -0.0122(11)

loop_
_atom_type_symbol
_atom_type_description
_atom_type_scat_dispersion_real
_atom_type_scat_dispersion_imag
_atom_type_scat_source
C C 0.0033 0.0016 'International Tables Vol C Tables 4.2.6.8 and 6.1.1.4'
H H 0.0000 0.0000 'International Tables Vol C Tables 4.2.6.8 and 6.1.1.4'
N N 0.0061 0.0033 'International Tables Vol C Tables 4.2.6.8 and 6.1.1.4'
O O 0.0106 0.0060 'International Tables Vol C Tables 4.2.6.8 and 6.1.1.4'
S S 0.1246 0.1234 'International Tables Vol C Tables 4.2.6.8 and 6.1.1.4'

loop_
_geom_angle_atom_site_label_1
_geom_angle_atom_site_label_2
_geom_angle_atom_site_label_3
_geom_angle
O1 S1 N1 106.68(10)
O1 S1 C13 108.49(10)
O2 S1 O1 119.90(9)
O2 S1 N1 106.95(10)
O2 S1 C13 108.09(11)
N1 S1 C13 105.91(9)
C1 N1 S1 114.98(13)
C1 N1 C5 112.10(15)
C5 N1 S1 114.95(13)
N1 C1 H1A 109.8
N1 C1 H1B 109.8
N1 C1 C2 109.41(15)
H1A C1 H1B 108.2
C2 C1 H1A 109.8
C2 C1 H1B 109.8
C1 C2 C3 113.68(16)
C6 C2 C1 120.95(19)
C6 C2 C3 125.4(2)
C2 C3 H3 106.9
C2 C3 C4 107.71(16)
C4 C3 H3 106.9
C7 C3 C2 113.92(16)
C7 C3 H3 106.9
C7 C3 C4 114.11(16)
C3 C4 H4A 109.4
C3 C4 H4B 109.4
H4A C4 H4B 108.0
C5 C4 C3 111.16(16)
C5 C4 H4A 109.4
C5 C4 H4B 109.4
N1 C5 C4 108.53(16)
N1 C5 H5A 110.0
N1 C5 H5B 110.0
C4 C5 H5A 110.0
C4 C5 H5B 110.0
H5A C5 H5B 108.4
C2 C6 H6A 120.0
C2 C6 H6B 120.0
H6A C6 H6B 120.0
C8 C7 C3 118.69(18)
C12 C7 C3 123.22(18)
C12 C7 C8 118.1(2)
C7 C8 H8 119.4
C9 C8 C7 121.3(2)
C9 C8 H8 119.4
C8 C9 H9 120.0
C8 C9 C10 120.0(2)
C10 C9 H9 120.0
C9 C10 H10 120.4
C11 C10 C9 119.2(2)
C11 C10 H10 120.4
C10 C11 H11 119.6
C10 C11 C12 120.9(2)
C12 C11 H11 119.6
C7 C12 H12 119.7
C11 C12 C7 120.6(2)
C11 C12 H12 119.7
C14 C13 S1 119.24(17)
C18 C13 S1 119.80(17)
C18 C13 C14 120.7(2)
C13 C14 H14 120.3
C15 C14 C13 119.4(2)
C15 C14 H14 120.3
C14 C15 H15 119.5
C14 C15 C16 121.0(2)
C16 C15 H15 119.5
C15 C16 C19 120.8(2)
C17 C16 C15 118.5(2)
C17 C16 C19 120.7(2)
C16 C17 H17 119.2
C16 C17 C18 121.6(2)
C18 C17 H17 119.2
C13 C18 H18 120.6
C17 C18 C13 118.8(2)
C17 C18 H18 120.6
C16 C19 H19A 109.5
C16 C19 H19B 109.5
C16 C19 H19C 109.5
H19A C19 H19B 109.5
H19A C19 H19C 109.5
H19B C19 H19C 109.5

loop_
_geom_bond_atom_site_label_1
_geom_bond_atom_site_label_2
_geom_bond_distance
S1 O1 1.4344(13)
S1 O2 1.4335(14)
S1 N1 1.6446(18)
S1 C13 1.760(2)
N1 C1 1.478(2)
N1 C5 1.484(3)
C1 H1A 0.9900
C1 H1B 0.9900
C1 C2 1.513(3)
C2 C3 1.515(3)
C2 C6 1.331(3)
C3 H3 1.0000
C3 C4 1.530(3)
C3 C7 1.514(3)
C4 H4A 0.9900
C4 H4B 0.9900
C4 C5 1.518(3)
C5 H5A 0.9900
C5 H5B 0.9900
C6 H6A 0.9500
C6 H6B 0.9500
C7 C8 1.395(3)
C7 C12 1.392(3)
C8 H8 0.9500
C8 C9 1.386(3)
C9 H9 0.9500
C9 C10 1.389(3)
C10 H10 0.9500
C10 C11 1.379(4)
C11 H11 0.9500
C11 C12 1.388(3)
C12 H12 0.9500
C13 C14 1.392(3)
C13 C18 1.391(3)
C14 H14 0.9500
C14 C15 1.381(3)
C15 H15 0.9500
C15 C16 1.397(3)
C16 C17 1.386(3)
C16 C19 1.511(4)
C17 H17 0.9500
C17 C18 1.388(3)
C18 H18 0.9500
C19 H19A 0.9800
C19 H19B 0.9800
C19 H19C 0.9800

loop_
_geom_torsion_atom_site_label_1
_geom_torsion_atom_site_label_2
_geom_torsion_atom_site_label_3
_geom_torsion_atom_site_label_4
_geom_torsion
S1 N1 C1 C2 168.53(14)
S1 N1 C5 C4 -165.42(14)
S1 C13 C14 C15 -175.04(18)
S1 C13 C18 C17 175.16(17)
O1 S1 N1 C1 -179.48(15)
O1 S1 N1 C5 48.10(16)
O1 S1 C13 C14 -30.4(2)
O1 S1 C13 C18 155.26(18)
O2 S1 N1 C1 -50.04(16)
O2 S1 N1 C5 177.55(14)
O2 S1 C13 C14 -161.89(17)
O2 S1 C13 C18 23.8(2)
N1 S1 C13 C14 83.78(18)
N1 S1 C13 C18 -90.53(18)
N1 C1 C2 C3 55.2(2)
N1 C1 C2 C6 -124.59(19)
C1 N1 C5 C4 60.8(2)
C1 C2 C3 C4 -54.4(2)
C1 C2 C3 C7 177.94(16)
C2 C3 C4 C5 56.6(2)
C2 C3 C7 C8 -74.2(2)
C2 C3 C7 C12 106.9(2)
C3 C4 C5 N1 -60.3(2)
C3 C7 C8 C9 -178.7(2)
C3 C7 C12 C11 178.3(2)
C4 C3 C7 C8 161.54(19)
C4 C3 C7 C12 -17.3(3)
C5 N1 C1 C2 -57.7(2)
C6 C2 C3 C4 125.4(2)
C6 C2 C3 C7 -2.3(3)
C7 C3 C4 C5 -175.87(18)
C7 C8 C9 C10 0.4(4)
C8 C7 C12 C11 -0.6(3)
C8 C9 C10 C11 -0.6(4)
C9 C10 C11 C12 0.2(4)
C10 C11 C12 C7 0.3(4)
C12 C7 C8 C9 0.2(3)
C13 S1 N1 C1 65.07(16)
C13 S1 N1 C5 -67.34(15)
C13 C14 C15 C16 0.7(4)
C14 C13 C18 C17 0.9(3)
C14 C15 C16 C17 -0.8(4)
C14 C15 C16 C19 178.1(2)
C15 C16 C17 C18 0.9(4)
C16 C17 C18 C13 -1.0(3)
C18 C13 C14 C15 -0.8(3)
C19 C16 C17 C18 -177.9(2)
